data_2243240
loop_
_publ_author_name
'Ponjan, Nutcha'
'Aroonchat, Purita'
'Chainok, Kittipong'

_publ_section_title
;
 Crystal structure and Hirshfeld surface analysis of 1,2,4-triazolium
 hydrogen oxalate
;
_journal_coeditor_code WM5529
_journal_issue 2
_journal_name_full 'Acta Crystallographica Section E'
_journal_page_first 137
_journal_page_last 140
_journal_paper_doi 10.1107/S2056989019017304
_journal_volume 76
_journal_year 2020
_chemical_formula_iupac 'C2 H4 N3 +, C2 H O4 -'
_chemical_formula_moiety 'C2 H4 N3 +, C2 H O4 -'
_chemical_formula_sum 'C4 H5 N3 O4'
_chemical_formula_weight 159.11
_chemical_name_systematic
;
1,2,4-Triazolium hydrogen oxalate
;
_space_group_crystal_system triclinic
_space_group_IT_number 2
_space_group_name_Hall '-P 1'
_space_group_name_H-M_alt 'P -1'
_atom_sites_solution_hydrogens mixed
_audit_creation_method
;
Olex2 1.3-alpha
(compiled 2019.08.16 svn.r3652 for OlexSys, GUI svn.r5895)
;
_cell_angle_alpha 109.148(6)
_cell_angle_beta 93.889(7)
_cell_angle_gamma 103.282(6)
_cell_formula_units_Z 2
_cell_length_a 5.5920(10)
_cell_length_b 7.2162(12)
_cell_length_c 8.4021(13)
_cell_measurement_reflns_used 2650
_cell_measurement_temperature 296(2)
_cell_measurement_theta_max 28.27
_cell_measurement_theta_min 2.60
_cell_volume 307.92(9)
_computing_cell_refinement
;
SAINT (Bruker, 2016)
;
_computing_data_collection
;
APEX3 (Bruker, 2016)
;
_computing_data_reduction
;
SAINT (Bruker, 2016)
;
_computing_molecular_graphics
;
<i>OLEX2</i> (Dolomanov <i>et al.</i>,  2009)
;
_computing_publication_material
;
<i>OLEX2</i> (Dolomanov <i>et al.</i>,  2009)
;
_computing_structure_refinement
;
SHELXL (Sheldrick, 2015b)
;
_computing_structure_solution
;
SHELXT (Sheldrick, 2015a)
;
_diffrn_ambient_temperature 296(2)
_diffrn_detector 'Bruker PHOTON 200 area detector'
_diffrn_detector_area_resol_mean 7.39
_diffrn_measured_fraction_theta_full 0.994
_diffrn_measured_fraction_theta_max 0.988
_diffrn_measurement_device 'four-circle KAPPA diffractometer'
_diffrn_measurement_device_type 'Bruker D8 Quest CMOS PHOTON II'
_diffrn_measurement_method '\w and \f scans'
_diffrn_radiation_monochromator graphite
_diffrn_radiation_probe x-ray
_diffrn_radiation_type MoK\a
_diffrn_radiation_wavelength 0.71073
_diffrn_reflns_av_R_equivalents 0.0379
_diffrn_reflns_av_unetI/netI 0.0381
_diffrn_reflns_limit_h_max 7
_diffrn_reflns_limit_h_min -6
_diffrn_reflns_limit_k_max 8
_diffrn_reflns_limit_k_min -9
_diffrn_reflns_limit_l_max 11
_diffrn_reflns_limit_l_min -11
_diffrn_reflns_number 4805
_diffrn_reflns_theta_full 25.242
_diffrn_reflns_theta_max 28.361
_diffrn_reflns_theta_min 2.598
_diffrn_source 'sealed x-ray tube'
_diffrn_standards_number 0
_exptl_absorpt_coefficient_mu 0.155
_exptl_absorpt_correction_T_max 0.7457
_exptl_absorpt_correction_T_min 0.6381
_exptl_absorpt_correction_type multi-scan
_exptl_absorpt_process_details
;
(<i>SADABS</i>; Bruker, 2016)
;
_exptl_crystal_colour 'light colourless'
_exptl_crystal_density_diffrn 1.716
_exptl_crystal_description block
_exptl_crystal_F_000 164
_exptl_crystal_size_max 0.34
_exptl_crystal_size_mid 0.22
_exptl_crystal_size_min 0.22
_refine_diff_density_max 0.369
_refine_diff_density_min -0.197
_refine_ls_extinction_method none
_refine_ls_goodness_of_fit_ref 1.070
_refine_ls_hydrogen_treatment mixed
_refine_ls_matrix_type full
_refine_ls_number_parameters 112
_refine_ls_number_reflns 1524
_refine_ls_number_restraints 0
_refine_ls_restrained_S_all 1.070
_refine_ls_R_factor_all 0.0462
_refine_ls_R_factor_gt 0.0371
_refine_ls_shift/su_max 0.000
_refine_ls_shift/su_mean 0.000
_refine_ls_structure_factor_coef Fsqd
_refine_ls_weighting_details 'w=1/[\s^2^(Fo^2^)+(0.0441P)^2^+0.0686P] where P=(Fo^2^+2Fc^2^)/3'
_refine_ls_weighting_scheme calc
_refine_ls_wR_factor_gt 0.0941
_refine_ls_wR_factor_ref 0.1018
_reflns_number_gt 1278
_reflns_number_total 1524
_reflns_threshold_expression 'I > 2\s(I)'
_cod_data_source_file wm5529sup1.cif
_cod_data_source_block I
_cod_database_code 2243240
_shelx_space_group_comment
;
The symmetry employed for this shelxl refinement is uniquely defined
by the following loop, which should always be used as a source of
symmetry information in preference to the above space-group names.
They are only intended as comments.
;
_shelx_estimated_absorpt_t_min 0.949
_shelx_estimated_absorpt_t_max 0.967

loop_
_space_group_symop_operation_xyz
'x, y, z'
'-x, -y, -z'

loop_
_atom_site_type_symbol
_atom_site_label
_atom_site_fract_x
_atom_site_fract_y
_atom_site_fract_z
_atom_site_U_iso_or_equiv
_atom_site_adp_type
_atom_site_calc_flag
_atom_site_occupancy
O O1 0.14792(16) 0.88282(15) 0.62587(12) 0.0335(3) Uani d 1
H H1A 0.020(4) 0.935(3) 0.674(2) 0.069(6) Uiso d 1
O O2 0.38612(19) 1.12875(18) 0.85543(14) 0.0506(3) Uani d 1
O O3 0.54794(17) 0.76994(15) 0.51985(12) 0.0365(3) Uani d 1
O O4 0.78723(16) 1.00344(15) 0.75427(12) 0.0345(3) Uani d 1
N N1 0.1358(2) 0.53625(17) 0.28813(14) 0.0305(3) Uani d 1
H H1 0.270(4) 0.620(3) 0.367(2) 0.057(5) Uiso d 1
N N2 -0.0976(2) 0.30879(17) 0.06817(14) 0.0305(3) Uani d 1
H H2 -0.162(4) 0.201(3) -0.039(3) 0.063(6) Uiso d 1
N N3 -0.2527(2) 0.40637(18) 0.16122(14) 0.0352(3) Uani d 1
C C1 0.3594(2) 0.98777(18) 0.72504(15) 0.0264(3) Uani d 1
C C2 0.5818(2) 0.91101(18) 0.65830(15) 0.0249(3) Uani d 1
C C3 0.1335(2) 0.38679(19) 0.14421(16) 0.0304(3) Uani d 1
H H3 0.270783 0.345169 0.104695 0.036 Uiso calc 1
C C4 -0.1040(2) 0.5435(2) 0.29349(17) 0.0340(3) Uani d 1
H H4 -0.155357 0.635686 0.381391 0.041 Uiso calc 1

loop_
_atom_site_aniso_label
_atom_site_aniso_U_11
_atom_site_aniso_U_22
_atom_site_aniso_U_33
_atom_site_aniso_U_12
_atom_site_aniso_U_13
_atom_site_aniso_U_23
O1 0.0174(4) 0.0398(5) 0.0303(5) 0.0095(4) 0.0014(4) -0.0054(4)
O2 0.0280(5) 0.0571(7) 0.0392(6) 0.0155(5) -0.0002(4) -0.0201(5)
O3 0.0224(5) 0.0396(5) 0.0306(5) 0.0093(4) 0.0027(4) -0.0101(4)
O4 0.0183(4) 0.0414(5) 0.0294(5) 0.0093(4) -0.0003(4) -0.0064(4)
N1 0.0231(5) 0.0316(6) 0.0269(5) 0.0052(4) -0.0002(4) -0.0003(4)
N2 0.0319(6) 0.0286(5) 0.0225(5) 0.0072(4) 0.0021(4) -0.0009(4)
N3 0.0264(6) 0.0380(6) 0.0294(6) 0.0091(5) 0.0012(5) -0.0029(5)
C1 0.0190(6) 0.0304(6) 0.0236(6) 0.0083(5) 0.0023(4) 0.0004(5)
C2 0.0183(5) 0.0274(6) 0.0238(6) 0.0071(4) 0.0033(4) 0.0018(5)
C3 0.0281(6) 0.0313(6) 0.0285(6) 0.0103(5) 0.0059(5) 0.0046(5)
C4 0.0273(7) 0.0359(7) 0.0275(6) 0.0101(5) 0.0014(5) -0.0038(5)

loop_
_atom_type_symbol
_atom_type_description
_atom_type_scat_dispersion_real
_atom_type_scat_dispersion_imag
_atom_type_scat_source
C C 0.0033 0.0016 'International Tables Vol C Tables 4.2.6.8 and 6.1.1.4'
H H 0.0000 0.0000 'International Tables Vol C Tables 4.2.6.8 and 6.1.1.4'
N N 0.0061 0.0033 'International Tables Vol C Tables 4.2.6.8 and 6.1.1.4'
O O 0.0106 0.0060 'International Tables Vol C Tables 4.2.6.8 and 6.1.1.4'

loop_
_geom_angle_atom_site_label_1
_geom_angle_atom_site_label_2
_geom_angle_atom_site_label_3
_geom_angle
C1 O1 H1A 109.1(12)
C3 N1 H1 127.8(13)
C3 N1 C4 106.09(11)
C4 N1 H1 126.1(13)
N3 N2 H2 120.4(13)
C3 N2 H2 128.5(13)
C3 N2 N3 111.11(11)
C4 N3 N2 103.62(11)
O1 C1 C2 112.90(10)
O2 C1 O1 125.61(12)
O2 C1 C2 121.49(11)
O3 C2 O4 125.86(11)
O3 C2 C1 119.53(11)
O4 C2 C1 114.60(10)
N1 C3 H3 126.3
N2 C3 N1 107.36(12)
N2 C3 H3 126.3
N1 C4 H4 124.1
N3 C4 N1 111.81(12)
N3 C4 H4 124.1

loop_
_geom_bond_atom_site_label_1
_geom_bond_atom_site_label_2
_geom_bond_distance
O1 H1A 0.94(2)
O1 C1 1.3066(14)
O2 C1 1.1976(15)
O3 C2 1.2370(15)
O4 C2 1.2586(14)
N1 H1 0.91(2)
N1 C3 1.3272(16)
N1 C4 1.3568(18)
N2 H2 0.96(2)
N2 N3 1.3677(16)
N2 C3 1.3089(17)
N3 C4 1.2967(17)
C1 C2 1.5413(17)
C3 H3 0.9300
C4 H4 0.9300

loop_
_geom_hbond_atom_site_label_D
_geom_hbond_atom_site_label_H
_geom_hbond_atom_site_label_A
_geom_hbond_site_symmetry_A
_geom_hbond_distance_DH
_geom_hbond_distance_HA
_geom_hbond_distance_DA
_geom_hbond_angle_DHA
_geom_hbond_publ_flag
O1 H1A O4 1_455 0.94(2) 1.61(2) 2.5447(13) 175.0(18) yes
N1 H1 O3 . 0.91(2) 1.81(2) 2.7199(15) 175.4(18) yes
N2 H2 O4 1_444 0.96(2) 1.80(2) 2.7443(15) 167.3(19) yes
C3 H3 O2 1_544 0.93 2.40 3.1717(17) 140.8 yes
C3 H3 N3 1_655 0.93 2.58 3.3939(18) 146.0 yes
C4 H4 O1 . 0.93 2.45 3.0289(16) 120.3 yes
C4 H4 O3 1_455 0.93 2.30 3.1625(17) 153.4 yes

loop_
_geom_torsion_atom_site_label_1
_geom_torsion_atom_site_label_2
_geom_torsion_atom_site_label_3
_geom_torsion_atom_site_label_4
_geom_torsion
O1 C1 C2 O3 3.15(18)
O1 C1 C2 O4 -177.26(11)
O2 C1 C2 O3 -177.27(13)
O2 C1 C2 O4 2.3(2)
N2 N3 C4 N1 -0.18(16)
N3 N2 C3 N1 0.08(15)
C3 N1 C4 N3 0.23(17)
C3 N2 N3 C4 0.06(15)
C4 N1 C3 N2 -0.18(15)

_cod_database_fobs_code 2243240
